data_7243795
loop_
_publ_author_name
'Hussain, Anwar'
'Mariappan, Kadarkaraisamy'
'Cork, Dawson C.'
'Lewandowski, Luke D.'
'Shrestha, Prem K.'
'Giri, Samiksha'
'Wang, Xuejun'
'Sykes, Andrew G.'

_publ_section_title
;
 A highly selective pyridoxal-based chemosensor for the detection of
 Zn(ii) and application in live-cell imaging; X-ray crystallography of
 pyridoxal-TRIS Schiff-base Zn(ii) and Cu(ii) complexes
;
_journal_issue 54
_journal_name_full 'RSC Advances'
_journal_page_first 34181
_journal_page_last 34192
_journal_paper_doi 10.1039/D1RA05763D
_journal_volume 11
_journal_year 2021
_chemical_formula_moiety 'C12 H18 N2 O5'
_chemical_formula_sum 'C12 H18 N2 O5'
_chemical_formula_weight 270.28
_space_group_crystal_system triclinic
_space_group_IT_number 2
_space_group_name_Hall '-P 1'
_space_group_name_H-M_alt 'P -1'
_atom_sites_solution_hydrogens mixed
_audit_creation_method SHELXL-2018/3
_audit_update_record
;
2021-07-08 deposited with the CCDC.	2021-09-27 downloaded from the CCDC.
;
_cell_angle_alpha 91.084(2)
_cell_angle_beta 104.5860(10)
_cell_angle_gamma 109.5870(10)
_cell_formula_units_Z 2
_cell_length_a 7.5493(3)
_cell_length_b 9.2659(3)
_cell_length_c 9.8603(3)
_cell_measurement_reflns_used 2534
_cell_measurement_temperature 100(2)
_cell_measurement_theta_max 74.3
_cell_measurement_theta_min 4.7
_cell_volume 624.83(4)
_computing_cell_refinement 'Bruker SAINT'
_computing_data_collection 'Bruker APEX3'
_computing_data_reduction 'Bruker SAINT'
_computing_structure_refinement 'SHELXL-2018/3 (Sheldrick, 2018)'
_computing_structure_solution 'SHELXT 2018/2 (Sheldrick, 2018)'
_diffrn_ambient_temperature 100(2)
_diffrn_measured_fraction_theta_full 0.998
_diffrn_measured_fraction_theta_max 0.992
_diffrn_measurement_device_type 'Bruker D8 Venture'
_diffrn_measurement_method '\f and \w scans'
_diffrn_radiation_type CuK\a
_diffrn_radiation_wavelength 1.54178
_diffrn_reflns_av_R_equivalents 0.0517
_diffrn_reflns_av_unetI/netI 0.0292
_diffrn_reflns_Laue_measured_fraction_full 0.998
_diffrn_reflns_Laue_measured_fraction_max 0.992
_diffrn_reflns_limit_h_max 9
_diffrn_reflns_limit_h_min -8
_diffrn_reflns_limit_k_max 11
_diffrn_reflns_limit_k_min -11
_diffrn_reflns_limit_l_max 12
_diffrn_reflns_limit_l_min -12
_diffrn_reflns_number 19191
_diffrn_reflns_point_group_measured_fraction_full 0.998
_diffrn_reflns_point_group_measured_fraction_max 0.992
_diffrn_reflns_theta_full 67.679
_diffrn_reflns_theta_max 74.298
_diffrn_reflns_theta_min 4.664
_exptl_absorpt_coefficient_mu 0.946
_exptl_absorpt_correction_type multi-scan
_exptl_absorpt_process_details SADABS
_exptl_crystal_colour Yellow
_exptl_crystal_density_diffrn 1.437
_exptl_crystal_density_method 'not measured'
_exptl_crystal_description Plate
_exptl_crystal_F_000 288
_exptl_crystal_recrystallization_method 'Re-crystallisation from solvent: Methanol, Diethylether'
_exptl_crystal_size_max 0.100
_exptl_crystal_size_mid 0.030
_exptl_crystal_size_min 0.020
_exptl_transmission_factor_max 0.981
_exptl_transmission_factor_min 0.967
_refine_diff_density_max 0.731
_refine_diff_density_min -0.653
_refine_diff_density_rms 0.073
_refine_ls_extinction_method none
_refine_ls_goodness_of_fit_ref 1.112
_refine_ls_hydrogen_treatment mixed
_refine_ls_matrix_type full
_refine_ls_number_parameters 200
_refine_ls_number_reflns 2534
_refine_ls_number_restraints 4
_refine_ls_restrained_S_all 1.111
_refine_ls_R_factor_all 0.0534
_refine_ls_R_factor_gt 0.0489
_refine_ls_shift/su_max 0.000
_refine_ls_shift/su_mean 0.000
_refine_ls_structure_factor_coef Fsqd
_refine_ls_weighting_details 'w=1/[\s^2^(Fo^2^)+(0.0854P)^2^+0.4133P] where P=(Fo^2^+2Fc^2^)/3'
_refine_ls_weighting_scheme calc
_refine_ls_wR_factor_gt 0.1446
_refine_ls_wR_factor_ref 0.1492
_reflns_Friedel_coverage 0.000
_reflns_number_gt 2269
_reflns_number_total 2534
_reflns_threshold_expression 'I > 2\s(I)'
_cod_data_source_file d1ra05763d2.cif
_cod_data_source_block shelx
_cod_database_code 7243795
_shelx_shelxl_version_number 2018/3
_shelx_space_group_comment
;
The symmetry employed for this shelxl refinement is uniquely defined
by the following loop, which should always be used as a source of
symmetry information in preference to the above space-group names.
They are only intended as comments.
;
_shelx_estimated_absorpt_t_min 0.911
_shelx_estimated_absorpt_t_max 0.981

loop_
_space_group_symop_operation_xyz
'x, y, z'
'-x, -y, -z'

loop_
_atom_site_label
_atom_site_type_symbol
_atom_site_fract_x
_atom_site_fract_y
_atom_site_fract_z
_atom_site_U_iso_or_equiv
_atom_site_adp_type
_atom_site_occupancy
_atom_site_site_symmetry_order
_atom_site_calc_flag
_atom_site_refinement_flags_posn
_atom_site_refinement_flags_adp
_atom_site_refinement_flags_occupancy
_atom_site_disorder_assembly
_atom_site_disorder_group
O2 O 0.48173(18) 0.34027(14) 0.79731(13) 0.0188(3) Uani 1 1 d D . . . .
H2 H 0.532926 0.309259 0.741876 0.028 Uiso 1 1 calc R U . . .
O1 O 0.33890(17) 0.69383(13) 0.40735(12) 0.0147(3) Uani 1 1 d . . . . .
N2 N 0.5192(2) 0.76273(16) 0.67406(15) 0.0125(3) Uani 1 1 d . . . . .
N1 N 0.0197(2) 0.29801(17) 0.35545(16) 0.0170(3) Uani 1 1 d . . . . .
C6 C 0.0415(3) 0.4848(2) 0.18452(19) 0.0202(4) Uani 1 1 d . . . . .
H6A H 0.137339 0.484549 0.133543 0.030 Uiso 1 1 calc R U . . .
H6B H 0.033621 0.588039 0.191079 0.030 Uiso 1 1 calc R U . . .
H6C H -0.086904 0.410262 0.133855 0.030 Uiso 1 1 calc R U . . .
C5 C 0.1034(2) 0.44132(19) 0.32997(18) 0.0151(4) Uani 1 1 d . . . . .
C4 C 0.2550(2) 0.55533(18) 0.43721(18) 0.0129(4) Uani 1 1 d . . . . .
C3 C 0.3047(2) 0.50840(19) 0.57391(18) 0.0132(4) Uani 1 1 d . . . . .
C8 C 0.4318(2) 0.62131(19) 0.69132(18) 0.0129(3) Uani 1 1 d . . . . .
C9 C 0.6220(2) 0.89489(18) 0.78371(17) 0.0130(4) Uani 1 1 d D . . . .
C10 C 0.7899(2) 1.00341(19) 0.73268(18) 0.0157(4) Uani 1 1 d . . . . .
H10A H 0.847701 1.103235 0.793276 0.019 Uiso 1 1 calc R U . . .
H10B H 0.893090 0.957932 0.741152 0.019 Uiso 1 1 calc R U . . .
C11 C 0.4745(2) 0.97365(19) 0.79188(18) 0.0163(4) Uani 1 1 d . . . . .
H11A H 0.542693 1.071224 0.855537 0.020 Uiso 1 1 calc R U . . .
H11B H 0.419774 0.999062 0.697018 0.020 Uiso 1 1 calc R U . . .
C2 C 0.2198(2) 0.35246(19) 0.59620(18) 0.0143(4) Uani 1 1 d . . . . .
C7 C 0.2765(3) 0.2927(2) 0.73626(19) 0.0181(4) Uani 1 1 d D . . . .
H7A H 0.217485 0.328827 0.802838 0.022 Uiso 1 1 calc R U . . .
H7B H 0.221180 0.178661 0.722782 0.022 Uiso 1 1 calc R U . . .
C1 C 0.0806(3) 0.2535(2) 0.48414(19) 0.0164(4) Uani 1 1 d . . . . .
H1 H 0.024178 0.148379 0.497577 0.020 Uiso 1 1 calc R U . . .
C12 C 0.712(2) 0.8372(18) 0.9231(16) 0.015(2) Uani 0.489(5) 1 d D . P A 1
H12A H 0.608006 0.774655 0.963840 0.018 Uiso 0.489(5) 1 calc R U P A 1
H12B H 0.787351 0.773114 0.904591 0.018 Uiso 0.489(5) 1 calc R U P A 1
O5 O 0.8389(3) 0.9721(3) 1.0182(2) 0.0161(8) Uani 0.489(5) 1 d D . P A 1
H5 H 0.936069 1.016925 0.988415 0.024 Uiso 0.489(5) 1 calc R U P A 1
C12' C 0.688(3) 0.853(2) 0.9312(16) 0.016(2) Uani 0.511(5) 1 d D . P A 2
H12C H 0.754367 0.948002 0.997722 0.019 Uiso 0.511(5) 1 calc R U P A 2
H12D H 0.571129 0.789906 0.959924 0.019 Uiso 0.511(5) 1 calc R U P A 2
O5' O 0.8166(4) 0.7681(3) 0.9408(3) 0.0178(7) Uani 0.511(5) 1 d D . P A 2
H5' H 0.915776 0.820678 0.916485 0.027 Uiso 0.511(5) 1 calc R U P A 2
O4 O 0.72330(18) 1.02890(14) 0.59026(13) 0.0179(3) Uani 1 1 d . . . . .
H4 H 0.636938 1.068745 0.583172 0.027 Uiso 1 1 calc R U . . .
O3 O 0.32046(18) 0.87769(16) 0.84213(14) 0.0228(3) Uani 1 1 d . . . . .
H3 H 0.241448 0.922860 0.844492 0.034 Uiso 1 1 calc R U . . .
H8 H 0.451(3) 0.592(3) 0.781(2) 0.016(5) Uiso 1 1 d . . . . .
H2' H 0.499(4) 0.780(3) 0.582(3) 0.034(7) Uiso 1 1 d . . . . .

loop_
_atom_site_aniso_label
_atom_site_aniso_U_11
_atom_site_aniso_U_22
_atom_site_aniso_U_33
_atom_site_aniso_U_23
_atom_site_aniso_U_13
_atom_site_aniso_U_12
O2 0.0214(7) 0.0180(6) 0.0176(6) 0.0023(5) 0.0067(5) 0.0069(5)
O1 0.0170(6) 0.0101(6) 0.0160(6) 0.0018(4) 0.0053(5) 0.0029(5)
N2 0.0131(7) 0.0103(7) 0.0129(7) -0.0005(5) 0.0025(5) 0.0033(5)
N1 0.0159(7) 0.0130(7) 0.0199(8) -0.0024(6) 0.0054(6) 0.0021(6)
C6 0.0198(9) 0.0172(9) 0.0189(9) -0.0001(7) 0.0010(7) 0.0038(7)
C5 0.0137(8) 0.0136(8) 0.0173(8) -0.0020(6) 0.0046(6) 0.0036(6)
C4 0.0127(8) 0.0109(8) 0.0167(8) 0.0000(6) 0.0067(6) 0.0042(6)
C3 0.0124(8) 0.0115(8) 0.0165(8) -0.0005(6) 0.0065(6) 0.0036(6)
C8 0.0128(8) 0.0122(8) 0.0151(8) 0.0009(6) 0.0056(6) 0.0049(6)
C9 0.0129(8) 0.0092(7) 0.0134(8) -0.0019(6) 0.0008(6) 0.0017(6)
C10 0.0137(8) 0.0136(8) 0.0172(8) -0.0002(6) 0.0025(6) 0.0029(6)
C11 0.0133(8) 0.0134(8) 0.0198(8) -0.0028(6) 0.0031(6) 0.0029(6)
C2 0.0146(8) 0.0117(8) 0.0183(8) 0.0006(6) 0.0091(6) 0.0032(6)
C7 0.0208(9) 0.0140(8) 0.0208(9) 0.0049(6) 0.0102(7) 0.0041(7)
C1 0.0172(8) 0.0110(8) 0.0210(9) 0.0002(6) 0.0086(7) 0.0027(6)
C12 0.016(4) 0.008(4) 0.014(3) -0.003(2) -0.004(3) 0.003(3)
O5 0.0084(12) 0.0201(14) 0.0136(13) -0.0055(9) 0.0001(9) -0.0005(9)
C12' 0.020(4) 0.013(3) 0.018(3) -0.001(2) 0.001(2) 0.012(2)
O5' 0.0160(12) 0.0178(13) 0.0200(13) 0.0031(9) 0.0039(9) 0.0071(10)
O4 0.0194(6) 0.0155(6) 0.0194(6) 0.0047(5) 0.0064(5) 0.0059(5)
O3 0.0162(6) 0.0270(7) 0.0206(7) -0.0064(5) 0.0076(5) 0.0004(5)

loop_
_atom_type_symbol
_atom_type_description
_atom_type_scat_dispersion_real
_atom_type_scat_dispersion_imag
_atom_type_scat_source
C C 0.0181 0.0091 'International Tables Vol C Tables 4.2.6.8 and 6.1.1.4'
H H 0.0000 0.0000 'International Tables Vol C Tables 4.2.6.8 and 6.1.1.4'
N N 0.0311 0.0180 'International Tables Vol C Tables 4.2.6.8 and 6.1.1.4'
O O 0.0492 0.0322 'International Tables Vol C Tables 4.2.6.8 and 6.1.1.4'

loop_
_geom_angle_atom_site_label_1
_geom_angle_atom_site_label_2
_geom_angle_atom_site_label_3
_geom_angle
_geom_angle_site_symmetry_1
_geom_angle_site_symmetry_3
_geom_angle_publ_flag
C7 O2 H2 109.5 . . ?
C8 N2 C9 127.37(14) . . ?
C8 N2 H2' 113.3(17) . . ?
C9 N2 H2' 118.9(17) . . ?
C5 N1 C1 120.02(15) . . ?
C5 C6 H6A 109.5 . . ?
C5 C6 H6B 109.5 . . ?
H6A C6 H6B 109.5 . . ?
C5 C6 H6C 109.5 . . ?
H6A C6 H6C 109.5 . . ?
H6B C6 H6C 109.5 . . ?
N1 C5 C4 121.88(16) . . ?
N1 C5 C6 118.88(15) . . ?
C4 C5 C6 119.22(15) . . ?
O1 C4 C3 122.97(15) . . ?
O1 C4 C5 120.32(15) . . ?
C3 C4 C5 116.71(15) . . ?
C2 C3 C4 120.00(15) . . ?
C2 C3 C8 120.01(15) . . ?
C4 C3 C8 119.88(15) . . ?
N2 C8 C3 121.69(15) . . ?
N2 C8 H8 119.3(14) . . ?
C3 C8 H8 119.0(14) . . ?
N2 C9 C12' 114.6(7) . . ?
N2 C9 C10 106.31(13) . . ?
C12' C9 C10 113.6(7) . . ?
N2 C9 C11 106.80(13) . . ?
C12' C9 C11 105.2(6) . . ?
C10 C9 C11 110.16(13) . . ?
N2 C9 C12 108.9(6) . . ?
C10 C9 C12 108.3(7) . . ?
C11 C9 C12 116.0(6) . . ?
O4 C10 C9 111.23(13) . . ?
O4 C10 H10A 109.4 . . ?
C9 C10 H10A 109.4 . . ?
O4 C10 H10B 109.4 . . ?
C9 C10 H10B 109.4 . . ?
H10A C10 H10B 108.0 . . ?
O3 C11 C9 111.44(14) . . ?
O3 C11 H11A 109.3 . . ?
C9 C11 H11A 109.3 . . ?
O3 C11 H11B 109.3 . . ?
C9 C11 H11B 109.3 . . ?
H11A C11 H11B 108.0 . . ?
C1 C2 C3 117.56(16) . . ?
C1 C2 C7 119.78(15) . . ?
C3 C2 C7 122.66(15) . . ?
O2 C7 C2 113.76(14) . . ?
O2 C7 H7A 108.8 . . ?
C2 C7 H7A 108.8 . . ?
O2 C7 H7B 108.8 . . ?
C2 C7 H7B 108.8 . . ?
H7A C7 H7B 107.7 . . ?
N1 C1 C2 123.53(16) . . ?
N1 C1 H1 118.2 . . ?
C2 C1 H1 118.2 . . ?
O5 C12 C9 106.7(10) . . ?
O5 C12 H12A 110.4 . . ?
C9 C12 H12A 110.4 . . ?
O5 C12 H12B 110.4 . . ?
C9 C12 H12B 110.4 . . ?
H12A C12 H12B 108.6 . . ?
C12 O5 H5 109.5 . . ?
O5' C12' C9 112.8(11) . . ?
O5' C12' H12C 109.0 . . ?
C9 C12' H12C 109.0 . . ?
O5' C12' H12D 109.0 . . ?
C9 C12' H12D 109.0 . . ?
H12C C12' H12D 107.8 . . ?
C12' O5' H5' 109.5 . . ?
C10 O4 H4 109.5 . . ?
C11 O3 H3 109.5 . . ?

loop_
_geom_bond_atom_site_label_1
_geom_bond_atom_site_label_2
_geom_bond_distance
_geom_bond_site_symmetry_2
_geom_bond_publ_flag
O2 C7 1.421(2) . ?
O2 H2 0.8400 . ?
O1 C4 1.303(2) . ?
N2 C8 1.291(2) . ?
N2 C9 1.470(2) . ?
N2 H2' 0.91(3) . ?
N1 C5 1.325(2) . ?
N1 C1 1.358(2) . ?
C6 C5 1.499(2) . ?
C6 H6A 0.9800 . ?
C6 H6B 0.9800 . ?
C6 H6C 0.9800 . ?
C5 C4 1.443(2) . ?
C4 C3 1.422(2) . ?
C3 C2 1.417(2) . ?
C3 C8 1.441(2) . ?
C8 H8 0.92(2) . ?
C9 C12' 1.518(15) . ?
C9 C10 1.535(2) . ?
C9 C11 1.538(2) . ?
C9 C12 1.562(15) . ?
C10 O4 1.420(2) . ?
C10 H10A 0.9900 . ?
C10 H10B 0.9900 . ?
C11 O3 1.415(2) . ?
C11 H11A 0.9900 . ?
C11 H11B 0.9900 . ?
C2 C1 1.377(2) . ?
C2 C7 1.512(2) . ?
C7 H7A 0.9900 . ?
C7 H7B 0.9900 . ?
C1 H1 0.9500 . ?
C12 O5 1.434(15) . ?
C12 H12A 0.9900 . ?
C12 H12B 0.9900 . ?
O5 H5 0.8400 . ?
C12' O5' 1.426(14) . ?
C12' H12C 0.9900 . ?
C12' H12D 0.9900 . ?
O5' H5' 0.8400 . ?
O4 H4 0.8400 . ?
O3 H3 0.8400 . ?

loop_
_geom_torsion_atom_site_label_1
_geom_torsion_atom_site_label_2
_geom_torsion_atom_site_label_3
_geom_torsion_atom_site_label_4
_geom_torsion
_geom_torsion_site_symmetry_1
_geom_torsion_site_symmetry_2
_geom_torsion_site_symmetry_3
_geom_torsion_site_symmetry_4
_geom_torsion_publ_flag
C1 N1 C5 C4 -2.1(3) . . . . ?
C1 N1 C5 C6 176.42(15) . . . . ?
N1 C5 C4 O1 177.65(14) . . . . ?
C6 C5 C4 O1 -0.9(2) . . . . ?
N1 C5 C4 C3 -2.7(2) . . . . ?
C6 C5 C4 C3 178.70(14) . . . . ?
O1 C4 C3 C2 -174.54(14) . . . . ?
C5 C4 C3 C2 5.9(2) . . . . ?
O1 C4 C3 C8 9.3(2) . . . . ?
C5 C4 C3 C8 -170.29(14) . . . . ?
C9 N2 C8 C3 167.78(15) . . . . ?
C2 C3 C8 N2 176.55(15) . . . . ?
C4 C3 C8 N2 -7.3(2) . . . . ?
C8 N2 C9 C12' 21.2(7) . . . . ?
C8 N2 C9 C10 147.58(16) . . . . ?
C8 N2 C9 C11 -94.81(19) . . . . ?
C8 N2 C9 C12 31.1(7) . . . . ?
N2 C9 C10 O4 48.08(17) . . . . ?
C12' C9 C10 O4 175.1(6) . . . . ?
C11 C9 C10 O4 -67.28(17) . . . . ?
C12 C9 C10 O4 165.0(6) . . . . ?
N2 C9 C11 O3 66.44(17) . . . . ?
C12' C9 C11 O3 -55.8(7) . . . . ?
C10 C9 C11 O3 -178.50(13) . . . . ?
C12 C9 C11 O3 -55.2(7) . . . . ?
C4 C3 C2 C1 -4.2(2) . . . . ?
C8 C3 C2 C1 171.95(15) . . . . ?
C4 C3 C2 C7 175.72(14) . . . . ?
C8 C3 C2 C7 -8.1(2) . . . . ?
C1 C2 C7 O2 133.17(16) . . . . ?
C3 C2 C7 O2 -46.7(2) . . . . ?
C5 N1 C1 C2 4.1(3) . . . . ?
C3 C2 C1 N1 -0.9(3) . . . . ?
C7 C2 C1 N1 179.21(15) . . . . ?
N2 C9 C12 O5 169.9(7) . . . . ?
C10 C9 C12 O5 54.7(11) . . . . ?
C11 C9 C12 O5 -69.6(11) . . . . ?
N2 C9 C12' O5' 59.1(13) . . . . ?
C10 C9 C12' O5' -63.4(12) . . . . ?
C11 C9 C12' O5' 176.0(9) . . . . ?
